data_7215442
loop_
_publ_author_name
'Akutsu, Hiroki'
'Kawamura, Atsushi'
'Yamada, Jun-ichi'
'Nakatsuji, Shin'ichi'
'Turner, Scott S.'

_publ_section_title
;
 Anion polarity-induced dual oxidation states in a dual-layered purely
 organic paramagnetic charge-transfer salt, (TTF)3(PO-CON(CH3)C2H4SO3)2,
 where PO = 2,2,5,5-tetramethyl-3-pyrrolin-1-oxyl free radical
;
_journal_issue 17
_journal_name_full CrystEngComm
_journal_page_first 5281
_journal_paper_doi 10.1039/c1ce05578j
_journal_volume 13
_journal_year 2011
_chemical_formula_moiety 'C24 H20 P, C12 H20 N2 O5 S, H2 O'
_chemical_formula_sum 'C36 H42 N2 O6 P S'
_chemical_formula_weight 661.77
_space_group_IT_number 2
_symmetry_cell_setting triclinic
_symmetry_Int_Tables_number 2
_symmetry_space_group_name_Hall '-P 1'
_symmetry_space_group_name_H-M 'P -1'
_atom_sites_solution_hydrogens geom
_atom_sites_solution_primary direct
_atom_sites_solution_secondary difmap
_cell_angle_alpha 93.603(6)
_cell_angle_beta 113.6220(10)
_cell_angle_gamma 91.911(2)
_cell_formula_units_Z 2
_cell_length_a 11.3326(14)
_cell_length_b 12.7665(12)
_cell_length_c 13.3078(12)
_cell_measurement_reflns_used 0
_cell_measurement_temperature 295
_cell_measurement_theta_max 0
_cell_measurement_theta_min 0
_cell_volume 1756.9(3)
_computing_cell_refinement 'Rigaku Diffractometer Controller'
_computing_data_collection 'Rigaku Diffractometer Controller'
_computing_data_reduction CrystalStructure
_computing_molecular_graphics 'CrystalStructure 4.0'
_computing_publication_material 'CrystalStructure 4.0 (Rigaku, 2010)'
_computing_structure_refinement 'CRYSTALS (Carruthers, et al., 1999)'
_computing_structure_solution 'SIR2004 (Burla, et al., 2005)'
_diffrn_ambient_temperature 295
_diffrn_measured_fraction_theta_full 0.913
_diffrn_measured_fraction_theta_max 0.913
_diffrn_measurement_device_type 'Quantum CCD1 on Rigaku AFC-7R'
_diffrn_measurement_method PHIOMEGA
_diffrn_radiation_type 'Mo K\a'
_diffrn_radiation_wavelength 0.71069
_diffrn_reflns_av_R_equivalents 0.0330
_diffrn_reflns_limit_h_max 14
_diffrn_reflns_limit_h_min -14
_diffrn_reflns_limit_k_max 16
_diffrn_reflns_limit_k_min -16
_diffrn_reflns_limit_l_max 17
_diffrn_reflns_limit_l_min -16
_diffrn_reflns_number 15512
_diffrn_reflns_theta_full 27.49
_diffrn_reflns_theta_max 27.49
_diffrn_standards_number 0
_exptl_absorpt_coefficient_mu 0.184
_exptl_absorpt_correction_T_max 1.0569
_exptl_absorpt_correction_T_min 0.4976
_exptl_absorpt_correction_type empirical
_exptl_absorpt_process_details
;
HIGASHI, T. (1995). Abscor - Empirical Absorption Correction,
Rigaku Corporation, Tokyo, Japan.
;
_exptl_crystal_colour yellow
_exptl_crystal_density_diffrn 1.251
_exptl_crystal_density_method 'not measured'
_exptl_crystal_description block
_exptl_crystal_F_000 702.00
_exptl_crystal_size_max 0.880
_exptl_crystal_size_mid 0.840
_exptl_crystal_size_min 0.460
_refine_diff_density_max 0.322
_refine_diff_density_min -0.301
_refine_ls_extinction_coef 809(58)
_refine_ls_extinction_method 'Larson (1970) Crystallographic Computing eq. 22'
_refine_ls_goodness_of_fit_ref 1.092
_refine_ls_hydrogen_treatment constr
_refine_ls_number_parameters 458
_refine_ls_number_reflns 4871
_refine_ls_R_factor_gt 0.0684
_refine_ls_shift/su_max 0.000
_refine_ls_structure_factor_coef F
_refine_ls_weighting_details 'w = 1/[0.0010Fo^2^ + 8.5000\s(Fo^2^)]'
_refine_ls_weighting_scheme calc
_refine_ls_wR_factor_ref 0.0693
_reflns_number_gt 4871
_reflns_number_total 7381
_reflns_threshold_expression F>2.5\s(F)
_cod_data_source_file c1ce05578j.txt
_cod_data_source_block 2
_cod_original_cell_volume 1756.9(4)
_cod_database_code 7215442

loop_
_symmetry_equiv_pos_site_id
_symmetry_equiv_pos_as_xyz
1 +X,+Y,+Z
2 -X,-Y,-Z

loop_
_atom_site_label
_atom_site_type_symbol
_atom_site_fract_x
_atom_site_fract_y
_atom_site_fract_z
_atom_site_U_iso_or_equiv
_atom_site_adp_type
_atom_site_occupancy
_atom_site_symmetry_multiplicity
_atom_site_calc_flag
_atom_site_refinement_flags
S(2) S 0.59588(9) 0.07678(8) 0.88077(8) 0.0564(3) Uani 1.0 2 d .
P(1) P 0.13092(8) 0.59528(6) 0.23099(6) 0.0392(3) Uani 1.0 2 d .
O(1) O 0.6289(3) -0.0302(3) 0.9002(3) 0.0831(10) Uani 1.0 2 d .
O(2) O 0.6215(3) 0.1139(3) 0.7908(3) 0.0789(10) Uani 1.0 2 d .
O(3) O 0.6518(3) 0.1477(3) 0.9804(3) 0.0880(11) Uani 1.0 2 d .
O(4) O 0.0394(3) 0.1120(3) 0.5873(3) 0.0729(10) Uani 1.0 2 d .
O(5) O 0.3279(3) 0.3280(2) 0.4172(3) 0.0819(11) Uani 1.0 2 d .
O(6) O 0.5244(3) 0.2120(2) 1.1146(3) 0.0813(10) Uani 1.0 2 d .
N(1) N 0.2146(3) 0.0266(2) 0.6841(2) 0.0470(8) Uani 1.0 2 d .
N(2) N 0.2933(3) 0.2450(3) 0.4486(3) 0.0573(10) Uani 1.0 2 d .
C(1) C 0.2110(3) 0.6466(3) 0.3714(3) 0.0408(9) Uani 1.0 2 d .
C(2) C 0.3136(4) 0.5942(3) 0.4431(3) 0.0509(10) Uani 1.0 2 d .
C(3) C 0.3686(4) 0.6273(3) 0.5535(3) 0.0560(11) Uani 1.0 2 d .
C(4) C 0.3239(4) 0.7116(3) 0.5940(3) 0.0512(10) Uani 1.0 2 d .
C(5) C 0.2233(4) 0.7641(3) 0.5241(3) 0.0526(11) Uani 1.0 2 d .
C(6) C 0.1662(4) 0.7318(3) 0.4125(3) 0.0460(10) Uani 1.0 2 d .
C(7) C 0.2482(3) 0.5515(3) 0.1814(3) 0.0417(9) Uani 1.0 2 d .
C(8) C 0.2965(4) 0.4511(3) 0.2065(3) 0.0510(10) Uani 1.0 2 d .
C(9) C 0.3925(4) 0.4199(4) 0.1746(3) 0.0635(13) Uani 1.0 2 d .
C(10) C 0.4400(4) 0.4842(4) 0.1186(4) 0.0732(15) Uani 1.0 2 d .
C(11) C 0.3931(4) 0.5821(4) 0.0941(4) 0.0705(14) Uani 1.0 2 d .
C(12) C 0.2966(4) 0.6149(3) 0.1251(3) 0.0559(12) Uani 1.0 2 d .
C(13) C 0.0227(4) 0.4886(3) 0.2246(3) 0.0434(10) Uani 1.0 2 d .
C(14) C -0.0423(4) 0.4955(3) 0.2936(4) 0.0632(13) Uani 1.0 2 d .
C(15) C -0.1380(5) 0.4211(4) 0.2843(4) 0.0779(16) Uani 1.0 2 d .
C(16) C -0.1684(5) 0.3361(4) 0.2070(4) 0.0774(15) Uani 1.0 2 d .
C(17) C -0.1037(5) 0.3269(4) 0.1396(4) 0.0713(14) Uani 1.0 2 d .
C(18) C -0.0105(4) 0.4027(3) 0.1467(3) 0.0584(12) Uani 1.0 2 d .
C(19) C 0.0372(3) 0.6953(3) 0.1525(3) 0.0409(9) Uani 1.0 2 d .
C(20) C 0.0989(4) 0.7924(3) 0.1524(3) 0.0511(11) Uani 1.0 2 d .
C(21) C 0.0255(5) 0.8685(3) 0.0908(3) 0.0649(13) Uani 1.0 2 d .
C(22) C -0.1050(5) 0.8516(4) 0.0341(3) 0.0680(14) Uani 1.0 2 d .
C(23) C -0.1659(4) 0.7575(4) 0.0355(3) 0.0683(13) Uani 1.0 2 d .
C(24) C -0.0950(4) 0.6778(3) 0.0928(3) 0.0552(11) Uani 1.0 2 d .
C(25) C 0.4254(4) 0.0752(3) 0.8376(3) 0.0500(10) Uani 1.0 2 d .
C(26) C 0.3547(3) 0.0163(3) 0.7271(3) 0.0450(10) Uani 1.0 2 d .
C(27) C 0.1458(4) -0.0229(4) 0.7421(4) 0.0679(14) Uani 1.0 2 d .
C(28) C 0.1507(4) 0.0902(3) 0.6057(3) 0.0466(10) Uani 1.0 2 d .
C(29) C 0.2152(3) 0.1321(3) 0.5366(3) 0.0440(10) Uani 1.0 2 d .
C(30) C 0.2367(4) 0.0761(3) 0.4594(3) 0.0525(11) Uani 1.0 2 d .
C(31) C 0.2464(4) 0.2482(3) 0.5371(3) 0.0528(11) Uani 1.0 2 d .
C(32) C 0.2894(4) 0.1399(3) 0.3947(3) 0.0565(12) Uani 1.0 2 d .
C(33) C 0.3513(6) 0.2952(4) 0.6423(4) 0.0990(18) Uani 1.0 2 d .
C(34) C 0.1281(5) 0.3122(4) 0.5043(5) 0.0971(19) Uani 1.0 2 d .
C(35) C 0.4252(5) 0.1134(4) 0.4094(5) 0.0916(19) Uani 1.0 2 d .
C(36) C 0.1992(5) 0.1356(4) 0.2731(4) 0.0953(18) Uani 1.0 2 d .
H(1) H 0.3455 0.5330 0.4169 0.0582 Uiso 1.0 2 calc R
H(2) H 0.4382 0.5887 0.6028 0.0630 Uiso 1.0 2 calc R
H(3) H 0.3571 0.7280 0.6801 0.0600 Uiso 1.0 2 calc R
H(4) H 0.1783 0.8214 0.5481 0.0632 Uiso 1.0 2 calc R
H(5) H 0.0971 0.7712 0.3602 0.0550 Uiso 1.0 2 calc R
H(6) H 0.2689 0.4074 0.2546 0.0592 Uiso 1.0 2 calc R
H(7) H 0.4201 0.3532 0.1911 0.0725 Uiso 1.0 2 calc R
H(8) H 0.5169 0.4633 0.0968 0.0887 Uiso 1.0 2 calc R
H(9) H 0.4179 0.6329 0.0535 0.0901 Uiso 1.0 2 calc R
H(10) H 0.2681 0.6878 0.1044 0.0701 Uiso 1.0 2 calc R
H(11) H -0.0276 0.5533 0.3379 0.0790 Uiso 1.0 2 calc R
H(12) H -0.1875 0.4343 0.3364 0.0979 Uiso 1.0 2 calc R
H(13) H -0.2441 0.2816 0.1990 0.0878 Uiso 1.0 2 calc R
H(14) H -0.1284 0.2651 0.0839 0.0791 Uiso 1.0 2 calc R
H(15) H 0.0361 0.3966 0.0989 0.0681 Uiso 1.0 2 calc R
H(16) H 0.1896 0.8037 0.1893 0.0597 Uiso 1.0 2 calc R
H(17) H 0.0682 0.9319 0.0873 0.0764 Uiso 1.0 2 calc R
H(18) H -0.1584 0.9061 -0.0062 0.0765 Uiso 1.0 2 calc R
H(19) H -0.2530 0.7511 0.0032 0.0743 Uiso 1.0 2 calc R
H(20) H -0.1366 0.6146 0.0967 0.0616 Uiso 1.0 2 calc R
H(21) H 0.4070 0.0473 0.8954 0.0588 Uiso 1.0 2 calc R
H(22) H 0.4038 0.1414 0.8331 0.0591 Uiso 1.0 2 calc R
H(23) H 0.3737 -0.0564 0.7349 0.0542 Uiso 1.0 2 calc R
H(24) H 0.3893 0.0427 0.6682 0.0540 Uiso 1.0 2 calc R
H(25) H 0.0734 -0.0662 0.6903 0.0856 Uiso 1.0 2 calc R
H(26) H 0.2027 -0.0658 0.7953 0.0853 Uiso 1.0 2 calc R
H(27) H 0.1158 0.0301 0.7789 0.0856 Uiso 1.0 2 calc R
H(28) H 0.2219 0.0013 0.4473 0.0645 Uiso 1.0 2 calc R
H(29) H 0.3756 0.3654 0.6328 0.1092 Uiso 1.0 2 calc R
H(30) H 0.3202 0.2971 0.6997 0.1093 Uiso 1.0 2 calc R
H(31) H 0.4251 0.2535 0.6622 0.1092 Uiso 1.0 2 calc R
H(32) H 0.0617 0.2803 0.4375 0.1254 Uiso 1.0 2 calc R
H(33) H 0.0973 0.3145 0.5619 0.1253 Uiso 1.0 2 calc R
H(34) H 0.1506 0.3824 0.4932 0.1253 Uiso 1.0 2 calc R
H(35) H 0.4795 0.1139 0.4864 0.1225 Uiso 1.0 2 calc R
H(36) H 0.4217 0.0448 0.3739 0.1225 Uiso 1.0 2 calc R
H(37) H 0.4599 0.1644 0.3769 0.1225 Uiso 1.0 2 calc R
H(38) H 0.2292 0.1872 0.2378 0.1127 Uiso 1.0 2 calc R
H(39) H 0.1971 0.0669 0.2383 0.1128 Uiso 1.0 2 calc R
H(40) H 0.1139 0.1501 0.2665 0.1127 Uiso 1.0 2 calc R
H(41) H 0.5579 0.1859 1.0653 0.0939 Uiso 1.0 2 calc R
H(42) H 0.4764 0.1630 1.1153 0.0937 Uiso 1.0 2 calc R

loop_
_atom_site_aniso_label
_atom_site_aniso_U_11
_atom_site_aniso_U_22
_atom_site_aniso_U_33
_atom_site_aniso_U_12
_atom_site_aniso_U_13
_atom_site_aniso_U_23
S(2) 0.0444(6) 0.0643(7) 0.0576(6) -0.0037(5) 0.0181(5) 0.0043(5)
P(1) 0.0379(5) 0.0400(5) 0.0370(5) 0.0042(4) 0.0123(4) 0.0027(4)
O(1) 0.0512(17) 0.0719(19) 0.115(3) 0.0143(15) 0.0187(16) 0.0279(17)
O(2) 0.070(2) 0.099(3) 0.0726(18) -0.0225(16) 0.0360(16) 0.0100(16)
O(3) 0.0637(19) 0.116(3) 0.0674(18) -0.0297(17) 0.0173(15) -0.0327(17)
O(4) 0.0504(17) 0.089(2) 0.091(2) 0.0276(16) 0.0357(15) 0.0276(17)
O(5) 0.111(3) 0.0528(17) 0.093(3) -0.0001(17) 0.0506(19) 0.0252(16)
O(6) 0.083(2) 0.0622(18) 0.089(2) 0.0025(16) 0.0288(16) -0.0188(15)
N(1) 0.0402(16) 0.0533(17) 0.0481(16) 0.0061(14) 0.0170(13) 0.0131(14)
N(2) 0.073(3) 0.0390(17) 0.0619(19) -0.0003(15) 0.0283(17) 0.0139(15)
C(1) 0.0374(18) 0.0459(18) 0.0383(17) 0.0046(15) 0.0145(14) 0.0022(14)
C(2) 0.046(2) 0.057(3) 0.0415(18) 0.0148(18) 0.0091(16) 0.0019(16)
C(3) 0.051(3) 0.065(3) 0.0412(19) 0.0118(19) 0.0070(16) 0.0041(17)
C(4) 0.050(2) 0.059(3) 0.0403(18) -0.0045(17) 0.0162(16) -0.0031(16)
C(5) 0.054(3) 0.056(3) 0.049(2) 0.0053(18) 0.0219(17) -0.0033(17)
C(6) 0.0440(19) 0.0445(19) 0.0483(19) 0.0100(16) 0.0169(16) 0.0033(15)
C(7) 0.0408(18) 0.0477(19) 0.0328(16) 0.0061(15) 0.0107(14) 0.0040(14)
C(8) 0.059(3) 0.049(2) 0.0401(18) 0.0164(18) 0.0138(16) 0.0055(16)
C(9) 0.066(3) 0.068(3) 0.048(2) 0.030(3) 0.0125(19) -0.0051(19)
C(10) 0.056(3) 0.106(4) 0.060(3) 0.019(3) 0.027(2) -0.010(3)
C(11) 0.071(3) 0.085(3) 0.068(3) 0.008(3) 0.042(3) 0.005(3)
C(12) 0.060(3) 0.061(3) 0.054(2) 0.0133(19) 0.0292(19) 0.0078(18)
C(13) 0.0451(19) 0.0413(19) 0.0420(18) 0.0020(15) 0.0157(15) 0.0039(15)
C(14) 0.071(3) 0.052(3) 0.075(3) -0.003(2) 0.039(3) -0.001(2)
C(15) 0.078(4) 0.071(3) 0.096(4) -0.020(3) 0.049(3) 0.001(3)
C(16) 0.069(3) 0.069(3) 0.081(3) -0.019(3) 0.017(3) 0.014(3)
C(17) 0.075(3) 0.061(3) 0.062(3) -0.018(3) 0.014(3) -0.006(2)
C(18) 0.063(3) 0.059(3) 0.049(2) -0.009(2) 0.0195(18) -0.0046(18)
C(19) 0.0389(19) 0.0439(19) 0.0370(17) 0.0084(15) 0.0123(14) 0.0007(14)
C(20) 0.044(2) 0.048(2) 0.058(3) 0.0053(17) 0.0161(17) 0.0081(17)
C(21) 0.081(3) 0.051(3) 0.059(3) 0.014(3) 0.023(2) 0.0137(19)
C(22) 0.075(3) 0.064(3) 0.052(3) 0.026(3) 0.010(2) 0.011(2)
C(23) 0.049(3) 0.076(3) 0.060(3) 0.016(3) 0.0016(18) 0.000(2)
C(24) 0.046(2) 0.057(3) 0.051(2) 0.0055(18) 0.0076(16) 0.0030(17)
C(25) 0.050(2) 0.052(2) 0.0460(19) 0.0074(17) 0.0162(16) 0.0053(16)
C(26) 0.0430(19) 0.046(2) 0.0465(19) 0.0059(16) 0.0179(15) 0.0029(15)
C(27) 0.061(3) 0.081(3) 0.072(3) -0.001(3) 0.035(3) 0.021(3)
C(28) 0.045(2) 0.046(2) 0.051(2) 0.0101(16) 0.0203(16) 0.0037(16)
C(29) 0.0386(18) 0.048(2) 0.0454(19) 0.0109(16) 0.0150(15) 0.0099(15)
C(30) 0.065(3) 0.0381(19) 0.058(3) 0.0065(18) 0.0278(18) 0.0078(16)
C(31) 0.072(3) 0.0379(19) 0.048(2) 0.0088(18) 0.0223(19) 0.0058(16)
C(32) 0.070(3) 0.047(2) 0.059(3) 0.0025(19) 0.033(2) 0.0027(18)
C(33) 0.144(5) 0.061(3) 0.068(3) -0.023(3) 0.021(3) 0.001(3)
C(34) 0.109(4) 0.065(3) 0.140(5) 0.044(3) 0.066(4) 0.037(3)
C(35) 0.096(4) 0.074(4) 0.136(5) 0.010(3) 0.078(4) 0.015(3)
C(36) 0.125(5) 0.096(4) 0.062(3) -0.020(4) 0.037(3) -0.003(3)

loop_
_atom_type_symbol
_atom_type_description
_atom_type_scat_dispersion_real
_atom_type_scat_dispersion_imag
_atom_type_scat_source
S S 0.1246 0.1234
;
International Tables for Crystallography
(1992, Vol. C, Tables 4.2.6.8 and 6.1.1.4)
;
O O 0.0106 0.0060
;
International Tables for Crystallography
(1992, Vol. C, Tables 4.2.6.8 and 6.1.1.4)
;
N N 0.0061 0.0033
;
International Tables for Crystallography
(1992, Vol. C, Tables 4.2.6.8 and 6.1.1.4)
;
P P 0.1023 0.0942
;
International Tables for Crystallography
(1992, Vol. C, Tables 4.2.6.8 and 6.1.1.4)
;
H H 0.0000 0.0000
;
International Tables for Crystallography
(1992, Vol. C, Table 6.1.1.4)
;
C C 0.0033 0.0016
;
International Tables for Crystallography
(1992, Vol. C, Tables 4.2.6.8 and 6.1.1.4)
;

loop_
_geom_angle_atom_site_label_1
_geom_angle_atom_site_label_2
_geom_angle_atom_site_label_3
_geom_angle
_geom_angle_publ_flag
O(1) S(2) O(2) 112.7(2) yes
O(1) S(2) O(3) 112.59(18) yes
O(1) S(2) C(25) 105.70(17) yes
O(2) S(2) O(3) 112.80(19) yes
O(2) S(2) C(25) 105.72(17) yes
O(3) S(2) C(25) 106.60(19) yes
C(1) P(1) C(7) 109.45(15) yes
C(1) P(1) C(13) 108.07(17) yes
C(1) P(1) C(19) 108.65(15) yes
C(7) P(1) C(13) 110.46(17) yes
C(7) P(1) C(19) 112.28(17) yes
C(13) P(1) C(19) 107.82(15) yes
C(26) N(1) C(27) 116.9(3) yes
C(26) N(1) C(28) 124.0(4) yes
C(27) N(1) C(28) 118.4(3) yes
O(5) N(2) C(31) 122.0(3) yes
O(5) N(2) C(32) 122.4(4) yes
C(31) N(2) C(32) 115.4(3) yes
P(1) C(1) C(2) 119.1(3) yes
P(1) C(1) C(6) 121.2(3) yes
C(2) C(1) C(6) 119.4(3) yes
C(1) C(2) C(3) 119.8(4) yes
C(2) C(3) C(4) 120.7(3) yes
C(3) C(4) C(5) 120.1(3) yes
C(4) C(5) C(6) 120.2(4) yes
C(1) C(6) C(5) 119.9(3) yes
P(1) C(7) C(8) 118.6(3) yes
P(1) C(7) C(12) 121.7(3) yes
C(8) C(7) C(12) 119.7(4) yes
C(7) C(8) C(9) 118.8(4) yes
C(8) C(9) C(10) 120.9(4) yes
C(9) C(10) C(11) 120.5(5) yes
C(10) C(11) C(12) 119.6(5) yes
C(7) C(12) C(11) 120.6(4) yes
P(1) C(13) C(14) 118.6(3) yes
P(1) C(13) C(18) 123.5(4) yes
C(14) C(13) C(18) 117.7(4) yes
C(13) C(14) C(15) 121.4(4) yes
C(14) C(15) C(16) 119.8(6) yes
C(15) C(16) C(17) 119.6(5) yes
C(16) C(17) C(18) 120.7(4) yes
C(13) C(18) C(17) 120.8(5) yes
P(1) C(19) C(20) 119.2(3) yes
P(1) C(19) C(24) 120.8(3) yes
C(20) C(19) C(24) 120.0(3) yes
C(19) C(20) C(21) 118.5(4) yes
C(20) C(21) C(22) 121.2(4) yes
C(21) C(22) C(23) 120.4(4) yes
C(22) C(23) C(24) 120.1(4) yes
C(19) C(24) C(23) 119.7(4) yes
S(2) C(25) C(26) 112.2(3) yes
N(1) C(26) C(25) 112.6(3) yes
O(4) C(28) N(1) 121.6(4) yes
O(4) C(28) C(29) 119.4(3) yes
N(1) C(28) C(29) 119.0(4) yes
C(28) C(29) C(30) 125.1(3) yes
C(28) C(29) C(31) 122.5(4) yes
C(30) C(29) C(31) 111.9(4) yes
C(29) C(30) C(32) 113.9(4) yes
N(2) C(31) C(29) 99.5(3) yes
N(2) C(31) C(33) 109.6(4) yes
N(2) C(31) C(34) 109.0(4) yes
C(29) C(31) C(33) 114.0(3) yes
C(29) C(31) C(34) 113.1(4) yes
C(33) C(31) C(34) 111.0(4) yes
N(2) C(32) C(30) 99.2(4) yes
N(2) C(32) C(35) 109.8(3) yes
N(2) C(32) C(36) 110.1(3) yes
C(30) C(32) C(35) 113.2(4) yes
C(30) C(32) C(36) 112.8(4) yes
C(35) C(32) C(36) 111.1(5) yes
H(41) O(6) H(42) 103.015 no
C(1) C(2) H(1) 121.229 no
C(3) C(2) H(1) 118.982 no
C(2) C(3) H(2) 118.875 no
C(4) C(3) H(2) 120.434 no
C(3) C(4) H(3) 119.241 no
C(5) C(4) H(3) 119.987 no
C(4) C(5) H(4) 125.016 no
C(6) C(5) H(4) 114.413 no
C(1) C(6) H(5) 118.625 no
C(5) C(6) H(5) 121.386 no
C(7) C(8) H(6) 120.217 no
C(9) C(8) H(6) 120.585 no
C(8) C(9) H(7) 116.031 no
C(10) C(9) H(7) 123.069 no
C(9) C(10) H(8) 122.074 no
C(11) C(10) H(8) 117.347 no
C(10) C(11) H(9) 127.306 no
C(12) C(11) H(9) 113.042 no
C(7) C(12) H(10) 124.835 no
C(11) C(12) H(10) 114.568 no
C(13) C(14) H(11) 117.644 no
C(15) C(14) H(11) 120.455 no
C(14) C(15) H(12) 117.133 no
C(16) C(15) H(12) 123.006 no
C(15) C(16) H(13) 118.844 no
C(17) C(16) H(13) 121.518 no
C(16) C(17) H(14) 117.810 no
C(18) C(17) H(14) 121.455 no
C(13) C(18) H(15) 118.042 no
C(17) C(18) H(15) 121.165 no
C(19) C(20) H(16) 120.620 no
C(21) C(20) H(16) 120.683 no
C(20) C(21) H(17) 118.210 no
C(22) C(21) H(17) 120.554 no
C(21) C(22) H(18) 121.928 no
C(23) C(22) H(18) 117.655 no
C(22) C(23) H(19) 118.261 no
C(24) C(23) H(19) 121.411 no
C(19) C(24) H(20) 119.724 no
C(23) C(24) H(20) 120.370 no
S(2) C(25) H(21) 106.378 no
S(2) C(25) H(22) 107.397 no
C(26) C(25) H(21) 113.922 no
C(26) C(25) H(22) 108.557 no
H(21) C(25) H(22) 108.108 no
N(1) C(26) H(23) 110.393 no
N(1) C(26) H(24) 108.639 no
C(25) C(26) H(23) 107.413 no
C(25) C(26) H(24) 111.038 no
H(23) C(26) H(24) 106.622 no
N(1) C(27) H(25) 109.397 no
N(1) C(27) H(26) 109.459 no
N(1) C(27) H(27) 109.643 no
H(25) C(27) H(26) 109.441 no
H(25) C(27) H(27) 109.445 no
H(26) C(27) H(27) 109.443 no
C(29) C(30) H(28) 123.016 no
C(32) C(30) H(28) 123.052 no
C(31) C(33) H(29) 109.390 no
C(31) C(33) H(30) 109.194 no
C(31) C(33) H(31) 109.913 no
H(29) C(33) H(30) 109.440 no
H(29) C(33) H(31) 109.443 no
H(30) C(33) H(31) 109.446 no
C(31) C(34) H(32) 109.722 no
C(31) C(34) H(33) 109.271 no
C(31) C(34) H(34) 109.505 no
H(32) C(34) H(33) 109.446 no
H(32) C(34) H(34) 109.442 no
H(33) C(34) H(34) 109.441 no
C(32) C(35) H(35) 109.723 no
C(32) C(35) H(36) 109.197 no
C(32) C(35) H(37) 109.573 no
H(35) C(35) H(36) 109.444 no
H(35) C(35) H(37) 109.442 no
H(36) C(35) H(37) 109.448 no
C(32) C(36) H(38) 109.657 no
C(32) C(36) H(39) 109.745 no
C(32) C(36) H(40) 109.096 no
H(38) C(36) H(39) 109.445 no
H(38) C(36) H(40) 109.441 no
H(39) C(36) H(40) 109.443 no

loop_
_geom_bond_atom_site_label_1
_geom_bond_atom_site_label_2
_geom_bond_distance
_geom_bond_publ_flag
S(2) O(1) 1.440(3) yes
S(2) O(2) 1.443(4) yes
S(2) O(3) 1.454(3) yes
S(2) C(25) 1.780(4) yes
P(1) C(1) 1.787(3) yes
P(1) C(7) 1.794(4) yes
P(1) C(13) 1.777(4) yes
P(1) C(19) 1.794(4) yes
O(4) C(28) 1.230(5) yes
O(5) N(2) 1.269(5) yes
N(1) C(26) 1.469(5) yes
N(1) C(27) 1.454(6) yes
N(1) C(28) 1.347(4) yes
N(2) C(31) 1.472(6) yes
N(2) C(32) 1.473(5) yes
C(1) C(2) 1.398(5) yes
C(1) C(6) 1.388(5) yes
C(2) C(3) 1.377(5) yes
C(3) C(4) 1.375(6) yes
C(4) C(5) 1.376(5) yes
C(5) C(6) 1.389(5) yes
C(7) C(8) 1.417(5) yes
C(7) C(12) 1.376(6) yes
C(8) C(9) 1.378(7) yes
C(9) C(10) 1.373(7) yes
C(10) C(11) 1.381(7) yes
C(11) C(12) 1.383(7) yes
C(13) C(14) 1.389(7) yes
C(13) C(18) 1.392(5) yes
C(14) C(15) 1.380(7) yes
C(15) C(16) 1.380(7) yes
C(16) C(17) 1.370(8) yes
C(17) C(18) 1.379(7) yes
C(19) C(20) 1.403(5) yes
C(19) C(24) 1.388(5) yes
C(20) C(21) 1.384(5) yes
C(21) C(22) 1.366(6) yes
C(22) C(23) 1.371(7) yes
C(23) C(24) 1.387(6) yes
C(25) C(26) 1.498(4) yes
C(28) C(29) 1.496(6) yes
C(29) C(30) 1.321(6) yes
C(29) C(31) 1.511(5) yes
C(30) C(32) 1.493(7) yes
C(31) C(33) 1.500(5) yes
C(31) C(34) 1.518(7) yes
C(32) C(35) 1.525(7) yes
C(32) C(36) 1.525(5) yes
O(6) H(41) 0.931 no
O(6) H(42) 0.818 no
C(2) H(1) 0.974 no
C(3) H(2) 0.973 no
C(4) H(3) 1.057 no
C(5) H(4) 1.011 no
C(6) H(5) 0.992 no
C(8) H(6) 1.006 no
C(9) H(7) 0.926 no
C(10) H(8) 1.060 no
C(11) H(9) 0.972 no
C(12) H(10) 1.013 no
C(14) H(11) 0.882 no
C(15) H(12) 1.061 no
C(16) H(13) 1.053 no
C(17) H(14) 0.998 no
C(18) H(15) 0.977 no
C(20) H(16) 0.946 no
C(21) H(17) 0.943 no
C(22) H(18) 0.976 no
C(23) H(19) 0.904 no
C(24) H(20) 0.936 no
C(25) H(21) 0.959 no
C(25) H(22) 0.887 no
C(26) H(23) 0.963 no
C(26) H(24) 1.074 no
C(27) H(25) 0.960 no
C(27) H(26) 0.960 no
C(27) H(27) 0.960 no
C(30) H(28) 0.956 no
C(33) H(29) 0.960 no
C(33) H(30) 0.960 no
C(33) H(31) 0.960 no
C(34) H(32) 0.960 no
C(34) H(33) 0.960 no
C(34) H(34) 0.960 no
C(35) H(35) 0.960 no
C(35) H(36) 0.960 no
C(35) H(37) 0.960 no
C(36) H(38) 0.960 no
C(36) H(39) 0.960 no
C(36) H(40) 0.960 no

loop_
_geom_contact_atom_site_label_1
_geom_contact_atom_site_label_2
_geom_contact_distance
_geom_contact_publ_flag
_geom_contact_site_symmetry_2
O(1) C(26) 3.142(4) no .
O(2) C(26) 2.996(5) no .
O(4) C(27) 2.695(5) no .
O(4) C(30) 3.335(6) no .
O(4) C(31) 3.178(6) no .
O(4) C(34) 3.136(7) no .
O(5) C(29) 3.510(5) no .
O(5) C(30) 3.493(5) no .
O(5) C(33) 2.958(6) no .
O(5) C(34) 2.935(8) no .
O(5) C(35) 2.999(6) no .
O(5) C(36) 2.961(5) no .
N(1) C(30) 3.199(6) no .
C(1) C(4) 2.772(5) no .
C(1) C(14) 3.167(5) no .
C(1) C(20) 3.382(5) no .
C(2) C(5) 2.766(6) no .
C(2) C(7) 3.262(5) no .
C(2) C(8) 3.472(5) no .
C(2) C(13) 3.559(4) no .
C(3) C(6) 2.763(5) no .
C(6) C(19) 3.166(5) no .
C(6) C(20) 3.379(5) no .
C(7) C(10) 2.766(7) no .
C(7) C(18) 3.294(6) no .
C(7) C(20) 3.527(5) no .
C(8) C(11) 2.781(7) no .
C(8) C(13) 3.256(6) no .
C(8) C(18) 3.270(6) no .
C(9) C(12) 2.761(6) no .
C(12) C(19) 3.292(6) no .
C(12) C(20) 3.342(6) no .
C(13) C(16) 2.791(6) no .
C(13) C(24) 3.091(5) no .
C(14) C(17) 2.742(6) no .
C(14) C(19) 3.556(6) no .
C(14) C(24) 3.536(6) no .
C(15) C(18) 2.755(8) no .
C(19) C(22) 2.763(6) no .
C(20) C(23) 2.776(5) no .
C(21) C(24) 2.758(6) no .
C(25) C(27) 3.088(6) no .
C(25) C(28) 3.416(4) no .
C(26) C(29) 2.920(5) no .
C(26) C(30) 3.414(5) no .
C(28) C(33) 3.287(7) no .
C(28) C(34) 3.188(6) no .
C(29) C(35) 3.436(8) no .
C(29) C(36) 3.442(6) no .
C(30) C(33) 3.436(6) no .
C(30) C(34) 3.401(7) no .
C(31) C(35) 3.547(8) no .
C(31) C(36) 3.537(6) no .
C(32) C(33) 3.539(6) no .
C(32) C(34) 3.509(8) no .
O(1) O(6) 2.800(4) no 2_657
O(1) C(22) 3.299(5) no 1_646
O(1) C(23) 3.698(5) no 1_646
O(2) C(12) 3.544(5) no 2_666
O(2) C(20) 3.123(5) no 2_666
O(2) C(21) 3.658(6) no 2_666
O(2) C(35) 3.687(6) no 2_656
O(3) O(6) 2.813(5) no .
O(3) C(11) 3.645(6) no 2_666
O(3) C(12) 3.546(6) no 2_666
O(3) C(16) 3.588(5) no 1_656
O(3) C(17) 3.416(5) no 1_656
O(4) O(4) 3.421(4) no 2_556
O(4) C(5) 3.261(5) no 2_566
O(4) C(6) 3.117(5) no 2_566
O(4) C(28) 3.502(4) no 2_556
O(5) C(2) 3.410(5) no .
O(5) C(3) 3.327(6) no 2_666
O(5) C(8) 3.202(5) no .
O(6) O(1) 2.800(4) no 2_657
O(6) O(3) 2.813(5) no .
O(6) C(4) 3.607(5) no 2_667
O(6) C(9) 3.297(6) no 1_556
O(6) C(10) 3.637(6) no 1_556
O(6) C(16) 3.479(6) no 1_656
O(6) C(25) 3.694(5) no .
O(6) C(26) 3.680(5) no 2_657
C(2) O(5) 3.410(5) no .
C(3) O(5) 3.327(6) no 2_666
C(3) C(9) 3.649(5) no 2_666
C(4) O(6) 3.607(5) no 2_667
C(4) C(15) 3.574(8) no 2_566
C(4) C(35) 3.573(7) no 2_666
C(5) O(4) 3.261(5) no 2_566
C(6) O(4) 3.117(5) no 2_566
C(8) O(5) 3.202(5) no .
C(9) O(6) 3.297(6) no 1_554
C(9) C(3) 3.649(5) no 2_666
C(9) C(23) 3.551(5) no 2_565
C(10) O(6) 3.637(6) no 1_554
C(11) O(3) 3.645(6) no 2_666
C(12) O(2) 3.544(5) no 2_666
C(12) O(3) 3.546(6) no 2_666
C(12) C(17) 3.466(5) no 2_565
C(15) C(4) 3.574(8) no 2_566
C(15) C(34) 3.649(7) no .
C(16) O(3) 3.588(5) no 1_454
C(16) O(6) 3.479(6) no 1_454
C(17) O(3) 3.416(5) no 1_454
C(17) C(12) 3.466(5) no 2_565
C(20) O(2) 3.123(5) no 2_666
C(21) O(2) 3.658(6) no 2_666
C(22) O(1) 3.299(5) no 1_464
C(23) O(1) 3.698(5) no 1_464
C(23) C(9) 3.551(5) no 2_565
C(25) O(6) 3.694(5) no .
C(26) O(6) 3.680(5) no 2_657
C(28) O(4) 3.502(4) no 2_556
C(34) C(15) 3.649(7) no .
C(35) O(2) 3.687(6) no 2_656
C(35) C(4) 3.573(7) no 2_666
S(2) H(23) 2.8949 no .
S(2) H(24) 2.8536 no .
P(1) H(1) 2.8677 no .
P(1) H(5) 2.8712 no .
P(1) H(6) 2.8715 no .
P(1) H(10) 2.9789 no .
P(1) H(11) 2.7602 no .
P(1) H(15) 2.9018 no .
P(1) H(16) 2.8622 no .
P(1) H(20) 2.8653 no .
O(1) H(21) 2.7117 no .
O(1) H(22) 3.3011 no .
O(1) H(23) 2.8386 no .
O(1) H(24) 3.4032 no .
O(2) H(21) 3.3605 no .
O(2) H(22) 2.7696 no .
O(2) H(23) 3.2988 no .
O(2) H(24) 2.5742 no .
O(2) H(31) 2.9417 no .
O(3) H(21) 2.7726 no .
O(3) H(22) 2.7012 no .
O(4) H(25) 2.6886 no .
O(4) H(27) 2.6404 no .
O(4) H(28) 3.5630 no .
O(4) H(32) 3.0925 no .
O(4) H(33) 2.7214 no .
O(5) H(29) 2.7052 no .
O(5) H(31) 3.2134 no .
O(5) H(32) 3.1771 no .
O(5) H(34) 2.6789 no .
O(5) H(35) 3.2604 no .
O(5) H(37) 2.7566 no .
O(5) H(38) 2.7150 no .
O(5) H(40) 3.1972 no .
N(1) H(21) 2.7717 no .
N(1) H(22) 2.5872 no .
N(1) H(28) 3.1817 no .
N(1) H(30) 3.5821 no .
N(2) H(28) 3.1857 no .
N(2) H(29) 2.6150 no .
N(2) H(30) 3.2542 no .
N(2) H(31) 2.6204 no .
N(2) H(32) 2.6243 no .
N(2) H(33) 3.2613 no .
N(2) H(34) 2.6213 no .
N(2) H(35) 2.6455 no .
N(2) H(36) 3.2752 no .
N(2) H(37) 2.6436 no .
N(2) H(38) 2.6486 no .
N(2) H(39) 3.2832 no .
N(2) H(40) 2.6439 no .
C(1) H(2) 3.2738 no .
C(1) H(4) 3.2767 no .
C(1) H(6) 3.5393 no .
C(1) H(11) 2.7718 no .
C(1) H(16) 3.1819 no .
C(2) H(3) 3.3358 no .
C(2) H(5) 3.2948 no .
C(2) H(6) 3.2224 no .
C(2) H(11) 3.5522 no .
C(3) H(4) 3.3245 no .
C(4) H(1) 3.2617 no .
C(4) H(5) 3.2993 no .
C(5) H(2) 3.2643 no .
C(6) H(1) 3.2936 no .
C(6) H(3) 3.3490 no .
C(6) H(11) 2.9391 no .
C(6) H(16) 3.2707 no .
C(7) H(1) 2.9042 no .
C(7) H(7) 3.2226 no .
C(7) H(9) 3.2233 no .
C(7) H(15) 2.8614 no .
C(7) H(16) 3.3124 no .
C(8) H(1) 2.7552 no .
C(8) H(8) 3.3640 no .
C(8) H(10) 3.3627 no .
C(8) H(15) 2.7561 no .
C(9) H(9) 3.3076 no .
C(10) H(6) 3.3019 no .
C(10) H(10) 3.2694 no .
C(11) H(7) 3.2431 no .
C(12) H(6) 3.3216 no .
C(12) H(8) 3.3327 no .
C(12) H(16) 2.9614 no .
C(13) H(1) 3.5263 no .
C(13) H(6) 2.8934 no .
C(13) H(12) 3.3508 no .
C(13) H(14) 3.3190 no .
C(13) H(20) 2.6108 no .
C(14) H(13) 3.3342 no .
C(14) H(15) 3.2566 no .
C(14) H(20) 2.9462 no .
C(15) H(14) 3.2670 no .
C(16) H(11) 3.1838 no .
C(16) H(15) 3.2757 no .
C(17) H(12) 3.3569 no .
C(18) H(6) 2.9018 no .
C(18) H(11) 3.1650 no .
C(18) H(13) 3.3500 no .
C(18) H(20) 3.0866 no .
C(19) H(5) 2.6741 no .
C(19) H(10) 2.9350 no .
C(19) H(11) 3.4408 no .
C(19) H(17) 3.2406 no .
C(19) H(19) 3.2204 no .
C(20) H(5) 2.8025 no .
C(20) H(10) 2.6290 no .
C(20) H(18) 3.2864 no .
C(20) H(20) 3.2599 no .
C(21) H(19) 3.1755 no .
C(22) H(16) 3.2483 no .
C(22) H(20) 3.2343 no .
C(23) H(17) 3.2280 no .
C(24) H(5) 3.4506 no .
C(24) H(11) 3.5330 no .
C(24) H(16) 3.2726 no .
C(24) H(18) 3.2573 no .
C(25) H(26) 2.8909 no .
C(25) H(27) 3.2961 no .
C(25) H(30) 3.4557 no .
C(25) H(31) 3.3608 no .
C(26) H(25) 3.1576 no .
C(26) H(26) 2.4778 no .
C(26) H(27) 3.0569 no .
C(26) H(28) 3.4007 no .
C(26) H(31) 3.3573 no .
C(27) H(21) 2.9122 no .
C(27) H(22) 3.2943 no .
C(27) H(23) 2.6699 no .
C(27) H(24) 3.3781 no .
C(28) H(22) 3.2384 no .
C(28) H(23) 3.1758 no .
C(28) H(24) 2.5967 no .
C(28) H(25) 2.6423 no .
C(28) H(26) 3.1938 no .
C(28) H(27) 2.6448 no .
C(28) H(28) 2.7390 no .
C(28) H(30) 3.0901 no .
C(28) H(31) 3.4746 no .
C(28) H(32) 3.3094 no .
C(28) H(33) 2.9912 no .
C(29) H(24) 2.4276 no .
C(29) H(29) 3.3329 no .
C(29) H(30) 2.7842 no .
C(29) H(31) 2.6631 no .
C(29) H(32) 2.6538 no .
C(29) H(33) 2.7916 no .
C(29) H(34) 3.3363 no .
C(29) H(35) 3.3323 no .
C(29) H(40) 3.3325 no .
C(30) H(24) 2.6910 no .
C(30) H(31) 3.3558 no .
C(30) H(32) 3.2848 no .
C(30) H(35) 2.6526 no .
C(30) H(36) 2.7859 no .
C(30) H(37) 3.3277 no .
C(30) H(38) 3.3237 no .
C(30) H(39) 2.7863 no .
C(30) H(40) 2.6357 no .
C(31) H(24) 3.3380 no .
C(31) H(28) 3.2619 no .
C(31) H(35) 3.4585 no .
C(31) H(40) 3.4297 no .
C(32) H(31) 3.4579 no .
C(32) H(32) 3.3989 no .
C(33) H(22) 3.1858 no .
C(33) H(24) 3.2874 no .
C(33) H(32) 3.3114 no .
C(33) H(33) 2.6655 no .
C(33) H(34) 2.6798 no .
C(34) H(29) 2.6706 no .
C(34) H(30) 2.6628 no .
C(34) H(31) 3.3163 no .
C(35) H(28) 2.9013 no .
C(35) H(38) 2.7171 no .
C(35) H(39) 2.6891 no .
C(35) H(40) 3.3358 no .
C(36) H(28) 2.9043 no .
C(36) H(35) 3.3405 no .
C(36) H(36) 2.6800 no .
C(36) H(37) 2.7146 no .
H(1) H(2) 2.3182 no .
H(1) H(6) 2.4411 no .
H(2) H(3) 2.3881 no .
H(3) H(4) 2.4862 no .
H(4) H(5) 2.3298 no .
H(5) H(11) 3.0204 no .
H(5) H(16) 2.9054 no .
H(6) H(7) 2.3004 no .
H(6) H(15) 2.6136 no .
H(7) H(8) 2.4458 no .
H(8) H(9) 2.4643 no .
H(9) H(10) 2.1855 no .
H(10) H(16) 2.2221 no .
H(11) H(12) 2.3188 no .
H(11) H(20) 3.1049 no .
H(12) H(13) 2.4665 no .
H(13) H(14) 2.3862 no .
H(14) H(15) 2.4058 no .
H(15) H(20) 3.4502 no .
H(16) H(17) 2.3121 no .
H(17) H(18) 2.3630 no .
H(18) H(19) 2.2532 no .
H(19) H(20) 2.3314 no .
H(21) H(23) 2.3279 no .
H(21) H(24) 2.9459 no .
H(21) H(26) 2.5063 no .
H(21) H(27) 3.0247 no .
H(22) H(23) 2.7148 no .
H(22) H(24) 2.4050 no .
H(22) H(26) 3.3097 no .
H(22) H(27) 3.2963 no .
H(22) H(30) 2.6877 no .
H(22) H(31) 2.8477 no .
H(23) H(25) 3.2086 no .
H(23) H(26) 2.3793 no .
H(23) H(27) 3.4072 no .
H(24) H(26) 3.4955 no .
H(24) H(28) 2.7903 no .
H(24) H(30) 3.4059 no .
H(24) H(31) 2.7191 no .
H(24) H(35) 3.1504 no .
H(28) H(35) 3.0454 no .
H(28) H(36) 2.8546 no .
H(28) H(39) 2.8631 no .
H(28) H(40) 3.0444 no .
H(29) H(32) 3.5450 no .
H(29) H(33) 2.9425 no .
H(29) H(34) 2.5077 no .
H(30) H(32) 3.5324 no .
H(30) H(33) 2.4839 no .
H(30) H(34) 2.9518 no .
H(31) H(33) 3.5405 no .
H(31) H(34) 3.5551 no .
H(31) H(35) 3.1201 no .
H(32) H(40) 2.9929 no .
H(35) H(38) 3.5931 no .
H(35) H(39) 3.5578 no .
H(36) H(38) 2.9761 no .
H(36) H(39) 2.4994 no .
H(36) H(40) 3.5462 no .
H(37) H(38) 2.5666 no .
H(37) H(39) 2.9811 no .
H(37) H(40) 3.5873 no .
S(2) H(10) 3.2899 no 2_666
S(2) H(16) 3.2947 no 2_666
S(2) H(17) 3.6632 no 2_666
S(2) H(18) 3.4968 no 1_646
S(2) H(21) 3.4710 no 2_657
S(2) H(36) 3.5657 no 2_656
S(2) H(41) 2.9348 no .
S(2) H(42) 3.1515 no 2_657
O(1) H(17) 3.5514 no 2_666
O(1) H(18) 2.4241 no 1_646
O(1) H(19) 3.2748 no 1_646
O(1) H(21) 2.9272 no 2_657
O(1) H(36) 3.4497 no 2_656
O(1) H(37) 3.6955 no 2_656
O(1) H(38) 3.4771 no 2_656
O(1) H(39) 3.2208 no 2_656
O(1) H(41) 3.0418 no 2_657
O(1) H(42) 1.9908 no 2_657
O(2) H(10) 2.8045 no 2_666
O(2) H(16) 2.2628 no 2_666
O(2) H(17) 3.3201 no 2_666
O(2) H(36) 2.7692 no 2_656
O(2) H(39) 3.2484 no 2_656
O(3) H(9) 2.9496 no 2_666
O(3) H(10) 2.7389 no 2_666
O(3) H(13) 3.0441 no 1_656
O(3) H(14) 2.6624 no 1_656
O(3) H(16) 3.4733 no 2_666
O(3) H(21) 3.2649 no 2_657
O(3) H(26) 3.0477 no 2_657
O(3) H(41) 1.8917 no .
O(3) H(42) 3.1715 no .
O(4) H(4) 2.6128 no 2_566
O(4) H(5) 2.4487 no 2_566
O(4) H(25) 3.3940 no 2_556
O(4) H(28) 3.0996 no 2_556
O(5) H(1) 2.6183 no .
O(5) H(2) 2.9392 no 2_666
O(5) H(6) 2.3065 no .
O(5) H(7) 3.5862 no .
O(6) H(3) 2.5656 no 2_667
O(6) H(7) 2.5613 no 1_556
O(6) H(8) 3.2335 no 1_556
O(6) H(9) 3.3162 no 2_666
O(6) H(13) 2.5087 no 1_656
O(6) H(19) 2.9090 no 2_566
O(6) H(21) 3.2615 no .
O(6) H(21) 3.4322 no 2_657
O(6) H(22) 3.4789 no .
O(6) H(23) 2.8445 no 2_657
O(6) H(26) 3.4913 no 2_657
N(1) H(4) 3.0082 no 1_545
N(2) H(6) 3.3442 no .
C(2) H(34) 3.4703 no .
C(3) H(7) 3.2676 no 2_666
C(3) H(12) 3.0704 no 2_566
C(3) H(29) 3.5626 no .
C(3) H(37) 3.0994 no 2_666
C(4) H(7) 3.3300 no 2_666
C(4) H(12) 2.8083 no 2_566
C(4) H(13) 3.2233 no 2_566
C(4) H(23) 3.3094 no 1_565
C(4) H(35) 3.5980 no 2_666
C(4) H(37) 2.7496 no 2_666
C(5) H(12) 3.3397 no 2_566
C(5) H(13) 3.6829 no 2_566
C(5) H(23) 3.3357 no 1_565
C(5) H(28) 3.2543 no 1_565
C(5) H(32) 3.5009 no 2_566
C(5) H(33) 3.4354 no 2_566
C(5) H(37) 3.3605 no 2_666
C(6) H(28) 3.4448 no 1_565
C(6) H(33) 3.1790 no 2_566
C(8) H(2) 3.1444 no 2_666
C(8) H(19) 3.5493 no 2_565
C(8) H(38) 3.5171 no .
C(9) H(2) 2.8229 no 2_666
C(9) H(3) 3.4319 no 2_666
C(9) H(19) 2.9977 no 2_565
C(9) H(20) 3.6008 no 2_565
C(9) H(42) 3.5731 no 1_554
C(10) H(2) 3.5965 no 2_666
C(10) H(8) 3.2010 no 2_665
C(10) H(9) 3.5719 no 2_665
C(10) H(19) 3.5145 no 2_565
C(10) H(20) 3.6035 no 2_565
C(10) H(29) 3.5200 no 2_666
C(11) H(8) 3.1244 no 2_665
C(11) H(29) 3.5312 no 2_666
C(11) H(30) 3.5286 no 2_666
C(11) H(31) 3.5596 no 2_666
C(12) H(14) 3.1936 no 2_565
C(12) H(31) 3.5610 no 2_666
C(13) H(34) 3.6481 no .
C(14) H(32) 3.4167 no .
C(14) H(33) 3.2318 no 2_566
C(14) H(34) 3.1565 no .
C(15) H(3) 3.2795 no 2_566
C(15) H(32) 3.0890 no .
C(15) H(34) 3.4155 no .
C(16) H(3) 3.1805 no 2_566
C(16) H(9) 3.5447 no 2_565
C(16) H(26) 3.4573 no 2_556
C(16) H(32) 3.2711 no .
C(16) H(41) 3.3646 no 1_454
C(17) H(9) 3.5366 no 2_565
C(17) H(10) 3.0175 no 2_565
C(17) H(40) 3.3967 no .
C(18) H(10) 3.5347 no 2_565
C(19) H(15) 3.2363 no 2_565
C(20) H(14) 3.3328 no 2_565
C(20) H(39) 3.6112 no 1_565
C(21) H(14) 3.3880 no 2_565
C(21) H(17) 3.4882 no 2_575
C(21) H(18) 3.6473 no 2_575
C(21) H(27) 3.0538 no 2_566
C(21) H(39) 3.1683 no 1_565
C(22) H(17) 3.3837 no 2_575
C(22) H(27) 2.8756 no 2_566
C(22) H(38) 3.3117 no 2_565
C(22) H(39) 3.5825 no 2_565
C(23) H(7) 3.4095 no 2_565
C(23) H(15) 3.3309 no 2_565
C(23) H(27) 3.4207 no 2_566
C(23) H(38) 3.5372 no 2_565
C(23) H(42) 3.5037 no 2_566
C(24) H(15) 2.9927 no 2_565
C(25) H(41) 3.0177 no .
C(25) H(41) 3.6330 no 2_657
C(25) H(42) 3.6019 no .
C(25) H(42) 3.2837 no 2_657
C(26) H(3) 3.6972 no 1_545
C(26) H(4) 3.3123 no 1_545
C(26) H(36) 3.4017 no 2_656
C(26) H(42) 3.3141 no 2_657
C(27) H(4) 3.3045 no 1_545
C(27) H(13) 3.5537 no 2_556
C(27) H(18) 3.6766 no 2_566
C(27) H(40) 3.2710 no 2_556
C(28) H(4) 3.5215 no 1_545
C(28) H(5) 3.5325 no 2_566
C(29) H(25) 3.4795 no 2_556
C(30) H(4) 3.6565 no 1_545
C(30) H(25) 3.2645 no 2_556
C(34) H(4) 3.6015 no 2_566
C(34) H(11) 3.2017 no 2_566
C(34) H(12) 3.6432 no 2_566
C(35) H(23) 3.5850 no 2_656
C(35) H(24) 3.3483 no 2_656
C(35) H(35) 3.3205 no 2_656
C(35) H(36) 3.5154 no 2_656
C(36) H(6) 3.5792 no .
C(36) H(17) 3.3271 no 1_545
C(36) H(18) 3.3974 no 2_565
C(36) H(25) 3.4117 no 2_556
H(1) O(5) 2.6183 no .
H(1) H(1) 3.4759 no 2_666
H(1) H(2) 3.0343 no 2_666
H(1) H(29) 3.6031 no .
H(1) H(29) 3.6902 no 2_666
H(1) H(34) 3.3713 no .
H(2) O(5) 2.9392 no 2_666
H(2) C(8) 3.1444 no 2_666
H(2) C(9) 2.8229 no 2_666
H(2) C(10) 3.5965 no 2_666
H(2) H(1) 3.0343 no 2_666
H(2) H(6) 3.0907 no 2_666
H(2) H(7) 2.6048 no 2_666
H(2) H(12) 3.2603 no 2_566
H(2) H(29) 3.0044 no .
H(2) H(37) 3.2767 no 2_666
H(3) O(6) 2.5656 no 2_667
H(3) C(9) 3.4319 no 2_666
H(3) C(15) 3.2795 no 2_566
H(3) C(16) 3.1805 no 2_566
H(3) C(26) 3.6972 no 1_565
H(3) H(7) 2.7057 no 2_666
H(3) H(12) 2.7156 no 2_566
H(3) H(13) 2.4319 no 2_566
H(3) H(23) 2.7831 no 1_565
H(3) H(37) 2.8210 no 2_666
H(3) H(41) 3.2348 no 2_667
H(3) H(42) 2.8533 no 2_667
H(4) O(4) 2.6128 no 2_566
H(4) N(1) 3.0082 no 1_565
H(4) C(26) 3.3123 no 1_565
H(4) C(27) 3.3045 no 1_565
H(4) C(28) 3.5215 no 1_565
H(4) C(30) 3.6565 no 1_565
H(4) C(34) 3.6015 no 2_566
H(4) H(12) 3.6812 no 2_566
H(4) H(13) 3.4964 no 2_566
H(4) H(23) 2.8965 no 1_565
H(4) H(24) 3.4890 no 1_565
H(4) H(25) 2.9386 no 1_565
H(4) H(26) 3.4095 no 1_565
H(4) H(28) 2.8565 no 1_565
H(4) H(32) 3.0556 no 2_566
H(4) H(33) 3.2505 no 2_566
H(5) O(4) 2.4487 no 2_566
H(5) C(28) 3.5325 no 2_566
H(5) H(27) 3.6196 no 2_566
H(5) H(28) 3.1552 no 1_565
H(5) H(33) 2.9909 no 2_566
H(6) O(5) 2.3065 no .
H(6) N(2) 3.3442 no .
H(6) C(36) 3.5792 no .
H(6) H(2) 3.0907 no 2_666
H(6) H(38) 2.8136 no .
H(7) O(5) 3.5862 no .
H(7) O(6) 2.5613 no 1_554
H(7) C(3) 3.2676 no 2_666
H(7) C(4) 3.3300 no 2_666
H(7) C(23) 3.4095 no 2_565
H(7) H(2) 2.6048 no 2_666
H(7) H(3) 2.7057 no 2_666
H(7) H(19) 2.7423 no 2_565
H(7) H(37) 3.4709 no .
H(7) H(38) 3.2395 no .
H(7) H(41) 3.4173 no 1_554
H(7) H(42) 2.7631 no 1_554
H(8) O(6) 3.2335 no 1_554
H(8) C(10) 3.2010 no 2_665
H(8) C(11) 3.1244 no 2_665
H(8) H(8) 2.6821 no 2_665
H(8) H(9) 2.6436 no 2_665
H(8) H(12) 3.6325 no 1_655
H(8) H(13) 3.5265 no 1_655
H(8) H(41) 3.6082 no 1_554
H(9) O(3) 2.9496 no 2_666
H(9) O(6) 3.3162 no 2_666
H(9) C(10) 3.5719 no 2_665
H(9) C(16) 3.5447 no 2_565
H(9) C(17) 3.5366 no 2_565
H(9) H(8) 2.6436 no 2_665
H(9) H(13) 3.4151 no 2_565
H(9) H(14) 3.4035 no 2_565
H(9) H(22) 3.3594 no 2_666
H(9) H(30) 3.4693 no 2_666
H(9) H(31) 3.6514 no 2_666
H(9) H(41) 2.9487 no 2_666
H(10) S(2) 3.2899 no 2_666
H(10) O(2) 2.8045 no 2_666
H(10) O(3) 2.7389 no 2_666
H(10) C(17) 3.0175 no 2_565
H(10) C(18) 3.5347 no 2_565
H(10) H(14) 2.4944 no 2_565
H(10) H(15) 3.5037 no 2_565
H(10) H(31) 3.6306 no 2_666
H(11) C(34) 3.2017 no 2_566
H(11) H(33) 2.4294 no 2_566
H(11) H(34) 3.2600 no .
H(11) H(34) 3.1661 no 2_566
H(12) C(3) 3.0704 no 2_566
H(12) C(4) 2.8083 no 2_566
H(12) C(5) 3.3397 no 2_566
H(12) C(34) 3.6432 no 2_566
H(12) H(2) 3.2603 no 2_566
H(12) H(3) 2.7156 no 2_566
H(12) H(4) 3.6812 no 2_566
H(12) H(8) 3.6325 no 1_455
H(12) H(29) 3.4906 no 2_566
H(12) H(32) 3.3629 no .
H(12) H(33) 3.3599 no 2_566
H(12) H(34) 3.6626 no .
H(12) H(34) 3.0500 no 2_566
H(13) O(3) 3.0441 no 1_454
H(13) O(6) 2.5087 no 1_454
H(13) C(4) 3.2233 no 2_566
H(13) C(5) 3.6829 no 2_566
H(13) C(27) 3.5537 no 2_556
H(13) H(3) 2.4319 no 2_566
H(13) H(4) 3.4964 no 2_566
H(13) H(8) 3.5265 no 1_455
H(13) H(9) 3.4151 no 2_565
H(13) H(23) 3.5028 no 2_556
H(13) H(25) 3.4723 no 2_556
H(13) H(26) 2.8111 no 2_556
H(13) H(32) 3.6438 no .
H(13) H(41) 2.4576 no 1_454
H(13) H(42) 3.1951 no 1_454
H(14) O(3) 2.6624 no 1_454
H(14) C(12) 3.1936 no 2_565
H(14) C(20) 3.3328 no 2_565
H(14) C(21) 3.3880 no 2_565
H(14) H(9) 3.4035 no 2_565
H(14) H(10) 2.4944 no 2_565
H(14) H(16) 3.4644 no 2_565
H(14) H(17) 3.5518 no 2_565
H(14) H(26) 3.3503 no 2_556
H(14) H(40) 3.3123 no .
H(14) H(41) 3.5703 no 1_454
H(15) C(19) 3.2363 no 2_565
H(15) C(23) 3.3309 no 2_565
H(15) C(24) 2.9927 no 2_565
H(15) H(10) 3.5037 no 2_565
H(15) H(20) 3.2304 no 2_565
H(15) H(38) 3.6231 no .
H(16) S(2) 3.2947 no 2_666
H(16) O(2) 2.2628 no 2_666
H(16) O(3) 3.4733 no 2_666
H(16) H(14) 3.4644 no 2_565
H(16) H(39) 3.3743 no 1_565
H(17) S(2) 3.6632 no 2_666
H(17) O(1) 3.5514 no 2_666
H(17) O(2) 3.3201 no 2_666
H(17) C(21) 3.4882 no 2_575
H(17) C(22) 3.3837 no 2_575
H(17) C(36) 3.3271 no 1_565
H(17) H(14) 3.5518 no 2_565
H(17) H(17) 2.9364 no 2_575
H(17) H(18) 2.7411 no 2_575
H(17) H(27) 3.2695 no 2_566
H(17) H(39) 2.4874 no 1_565
H(17) H(40) 3.4348 no 1_565
H(18) S(2) 3.4968 no 1_464
H(18) O(1) 2.4241 no 1_464
H(18) C(21) 3.6473 no 2_575
H(18) C(27) 3.6766 no 2_566
H(18) C(36) 3.3974 no 2_565
H(18) H(17) 2.7411 no 2_575
H(18) H(26) 3.5719 no 2_566
H(18) H(27) 2.9214 no 2_566
H(18) H(38) 3.0093 no 2_565
H(18) H(39) 2.9863 no 2_565
H(18) H(42) 3.3627 no 2_566
H(19) O(1) 3.2748 no 1_464
H(19) O(6) 2.9090 no 2_566
H(19) C(8) 3.5493 no 2_565
H(19) C(9) 2.9977 no 2_565
H(19) C(10) 3.5145 no 2_565
H(19) H(7) 2.7423 no 2_565
H(19) H(21) 3.6392 no 2_566
H(19) H(22) 3.5090 no 2_566
H(19) H(38) 3.4606 no 2_565
H(19) H(41) 3.3419 no 2_566
H(19) H(42) 2.7021 no 2_566
H(20) C(9) 3.6008 no 2_565
H(20) C(10) 3.6035 no 2_565
H(20) H(15) 3.2304 no 2_565
H(21) S(2) 3.4710 no 2_657
H(21) O(1) 2.9272 no 2_657
H(21) O(3) 3.2649 no 2_657
H(21) O(6) 3.2615 no .
H(21) O(6) 3.4322 no 2_657
H(21) H(19) 3.6392 no 2_566
H(21) H(21) 3.0886 no 2_657
H(21) H(41) 2.7137 no .
H(21) H(41) 3.0656 no 2_657
H(21) H(42) 2.9834 no .
H(21) H(42) 3.0516 no 2_657
H(22) O(6) 3.4789 no .
H(22) H(9) 3.3594 no 2_666
H(22) H(19) 3.5090 no 2_566
H(22) H(41) 2.8819 no .
H(22) H(42) 3.4974 no .
H(23) O(6) 2.8445 no 2_657
H(23) C(4) 3.3094 no 1_545
H(23) C(5) 3.3357 no 1_545
H(23) C(35) 3.5850 no 2_656
H(23) H(3) 2.7831 no 1_545
H(23) H(4) 2.8965 no 1_545
H(23) H(13) 3.5028 no 2_556
H(23) H(36) 3.1926 no 2_656
H(23) H(37) 3.1359 no 2_656
H(23) H(41) 3.0640 no 2_657
H(23) H(42) 2.5481 no 2_657
H(24) C(35) 3.3483 no 2_656
H(24) H(4) 3.4890 no 1_545
H(24) H(35) 3.5450 no 2_656
H(24) H(36) 2.6815 no 2_656
H(24) H(37) 3.3454 no 2_656
H(25) O(4) 3.3940 no 2_556
H(25) C(29) 3.4795 no 2_556
H(25) C(30) 3.2645 no 2_556
H(25) C(36) 3.4117 no 2_556
H(25) H(4) 2.9386 no 1_545
H(25) H(13) 3.4723 no 2_556
H(25) H(28) 3.2710 no 2_556
H(25) H(32) 3.1241 no 2_556
H(25) H(39) 3.5530 no 2_556
H(25) H(40) 2.6244 no 2_556
H(26) O(3) 3.0477 no 2_657
H(26) O(6) 3.4913 no 2_657
H(26) C(16) 3.4573 no 2_556
H(26) H(4) 3.4095 no 1_545
H(26) H(13) 2.8111 no 2_556
H(26) H(14) 3.3503 no 2_556
H(26) H(18) 3.5719 no 2_566
H(26) H(40) 3.4605 no 2_556
H(26) H(41) 3.1240 no 2_657
H(26) H(42) 3.6339 no 2_657
H(27) C(21) 3.0538 no 2_566
H(27) C(22) 2.8756 no 2_566
H(27) C(23) 3.4207 no 2_566
H(27) H(5) 3.6196 no 2_566
H(27) H(17) 3.2695 no 2_566
H(27) H(18) 2.9214 no 2_566
H(27) H(39) 3.6300 no 2_556
H(27) H(40) 3.2564 no 2_556
H(28) O(4) 3.0996 no 2_556
H(28) C(5) 3.2543 no 1_545
H(28) C(6) 3.4448 no 1_545
H(28) H(4) 2.8565 no 1_545
H(28) H(5) 3.1552 no 1_545
H(28) H(25) 3.2710 no 2_556
H(28) H(35) 3.5347 no 2_656
H(29) C(3) 3.5626 no .
H(29) C(10) 3.5200 no 2_666
H(29) C(11) 3.5312 no 2_666
H(29) H(1) 3.6031 no .
H(29) H(1) 3.6902 no 2_666
H(29) H(2) 3.0044 no .
H(29) H(12) 3.4906 no 2_566
H(30) C(11) 3.5286 no 2_666
H(30) H(9) 3.4693 no 2_666
H(31) C(11) 3.5596 no 2_666
H(31) C(12) 3.5610 no 2_666
H(31) H(9) 3.6514 no 2_666
H(31) H(10) 3.6306 no 2_666
H(32) C(5) 3.5009 no 2_566
H(32) C(14) 3.4167 no .
H(32) C(15) 3.0890 no .
H(32) C(16) 3.2711 no .
H(32) H(4) 3.0556 no 2_566
H(32) H(12) 3.3629 no .
H(32) H(13) 3.6438 no .
H(32) H(25) 3.1241 no 2_556
H(33) C(5) 3.4354 no 2_566
H(33) C(6) 3.1790 no 2_566
H(33) C(14) 3.2318 no 2_566
H(33) H(4) 3.2505 no 2_566
H(33) H(5) 2.9909 no 2_566
H(33) H(11) 2.4294 no 2_566
H(33) H(12) 3.3599 no 2_566
H(34) C(2) 3.4703 no .
H(34) C(13) 3.6481 no .
H(34) C(14) 3.1565 no .
H(34) C(15) 3.4155 no .
H(34) H(1) 3.3713 no .
H(34) H(11) 3.2600 no .
H(34) H(11) 3.1661 no 2_566
H(34) H(12) 3.6626 no .
H(34) H(12) 3.0500 no 2_566
H(35) C(4) 3.5980 no 2_666
H(35) C(35) 3.3205 no 2_656
H(35) H(24) 3.5450 no 2_656
H(35) H(28) 3.5347 no 2_656
H(35) H(35) 2.9827 no 2_656
H(35) H(36) 2.7879 no 2_656
H(36) S(2) 3.5657 no 2_656
H(36) O(1) 3.4497 no 2_656
H(36) O(2) 2.7692 no 2_656
H(36) C(26) 3.4017 no 2_656
H(36) C(35) 3.5154 no 2_656
H(36) H(23) 3.1926 no 2_656
H(36) H(24) 2.6815 no 2_656
H(36) H(35) 2.7879 no 2_656
H(36) H(36) 3.4002 no 2_656
H(37) O(1) 3.6955 no 2_656
H(37) C(3) 3.0994 no 2_666
H(37) C(4) 2.7496 no 2_666
H(37) C(5) 3.3605 no 2_666
H(37) H(2) 3.2767 no 2_666
H(37) H(3) 2.8210 no 2_666
H(37) H(7) 3.4709 no .
H(37) H(23) 3.1359 no 2_656
H(37) H(24) 3.3454 no 2_656
H(37) H(42) 3.5585 no 1_554
H(38) O(1) 3.4771 no 2_656
H(38) C(8) 3.5171 no .
H(38) C(22) 3.3117 no 2_565
H(38) C(23) 3.5372 no 2_565
H(38) H(6) 2.8136 no .
H(38) H(7) 3.2395 no .
H(38) H(15) 3.6231 no .
H(38) H(18) 3.0093 no 2_565
H(38) H(19) 3.4606 no 2_565
H(39) O(1) 3.2208 no 2_656
H(39) O(2) 3.2484 no 2_656
H(39) C(20) 3.6112 no 1_545
H(39) C(21) 3.1683 no 1_545
H(39) C(22) 3.5825 no 2_565
H(39) H(16) 3.3743 no 1_545
H(39) H(17) 2.4874 no 1_545
H(39) H(18) 2.9863 no 2_565
H(39) H(25) 3.5530 no 2_556
H(39) H(27) 3.6300 no 2_556
H(40) C(17) 3.3967 no .
H(40) C(27) 3.2710 no 2_556
H(40) H(14) 3.3123 no .
H(40) H(17) 3.4348 no 1_545
H(40) H(25) 2.6244 no 2_556
H(40) H(26) 3.4605 no 2_556
H(40) H(27) 3.2564 no 2_556
H(41) S(2) 2.9348 no .
H(41) O(1) 3.0418 no 2_657
H(41) O(3) 1.8917 no .
H(41) C(16) 3.3646 no 1_656
H(41) C(25) 3.0177 no .
H(41) C(25) 3.6330 no 2_657
H(41) H(3) 3.2348 no 2_667
H(41) H(7) 3.4173 no 1_556
H(41) H(8) 3.6082 no 1_556
H(41) H(9) 2.9487 no 2_666
H(41) H(13) 2.4576 no 1_656
H(41) H(14) 3.5703 no 1_656
H(41) H(19) 3.3419 no 2_566
H(41) H(21) 2.7137 no .
H(41) H(21) 3.0656 no 2_657
H(41) H(22) 2.8819 no .
H(41) H(23) 3.0640 no 2_657
H(41) H(26) 3.1240 no 2_657
H(42) S(2) 3.1515 no 2_657
H(42) O(1) 1.9908 no 2_657
H(42) O(3) 3.1715 no .
H(42) C(9) 3.5731 no 1_556
H(42) C(23) 3.5037 no 2_566
H(42) C(25) 3.6019 no .
H(42) C(25) 3.2837 no 2_657
H(42) C(26) 3.3141 no 2_657
H(42) H(3) 2.8533 no 2_667
H(42) H(7) 2.7631 no 1_556
H(42) H(13) 3.1951 no 1_656
H(42) H(18) 3.3627 no 2_566
H(42) H(19) 2.7021 no 2_566
H(42) H(21) 2.9834 no .
H(42) H(21) 3.0516 no 2_657
H(42) H(22) 3.4974 no .
H(42) H(23) 2.5481 no 2_657
H(42) H(26) 3.6339 no 2_657
H(42) H(37) 3.5585 no 1_556

loop_
_geom_hbond_atom_site_label_D
_geom_hbond_atom_site_label_H
_geom_hbond_atom_site_label_A
_geom_hbond_site_symmetry_A
_geom_hbond_distance_DA
_geom_hbond_distance_DH
_geom_hbond_distance_HA
_geom_hbond_angle_DHA
_geom_hbond_publ_flag
O(6) H(41) O(3) . 2.813(5) 0.931 1.892 170.1 no
O(6) H(42) O(1) 2_657 2.800(4) 0.818 1.991 170.1 no

loop_
_geom_torsion_atom_site_label_1
_geom_torsion_atom_site_label_2
_geom_torsion_atom_site_label_3
_geom_torsion_atom_site_label_4
_geom_torsion
_geom_torsion_publ_flag
O(1) S(2) C(25) C(26) -67.7(3) no
O(2) S(2) C(25) C(26) 52.0(3) no
O(3) S(2) C(25) C(26) 172.3(3) no
C(1) P(1) C(7) C(8) 81.3(2) no
C(1) P(1) C(7) C(12) -95.3(2) no
C(7) P(1) C(1) C(2) -41.3(3) no
C(7) P(1) C(1) C(6) 144.4(3) no
C(1) P(1) C(13) C(14) 36.9(3) no
C(1) P(1) C(13) C(18) -149.6(3) no
C(13) P(1) C(1) C(2) 79.0(3) no
C(13) P(1) C(1) C(6) -95.2(3) no
C(1) P(1) C(19) C(20) 57.4(3) no
C(1) P(1) C(19) C(24) -122.2(3) no
C(19) P(1) C(1) C(2) -164.2(3) no
C(19) P(1) C(1) C(6) 21.5(4) no
C(7) P(1) C(13) C(14) 156.63(19) no
C(7) P(1) C(13) C(18) -29.9(3) no
C(13) P(1) C(7) C(8) -37.5(2) no
C(13) P(1) C(7) C(12) 145.88(18) no
C(7) P(1) C(19) C(20) -63.8(3) no
C(7) P(1) C(19) C(24) 116.6(3) no
C(19) P(1) C(7) C(8) -157.91(16) no
C(19) P(1) C(7) C(12) 25.5(3) no
C(13) P(1) C(19) C(20) 174.3(3) no
C(13) P(1) C(19) C(24) -5.3(3) no
C(19) P(1) C(13) C(14) -80.3(3) no
C(19) P(1) C(13) C(18) 93.1(3) no
C(27) N(1) C(26) C(25) -67.7(4) no
C(26) N(1) C(28) O(4) -165.7(3) no
C(26) N(1) C(28) C(29) 16.6(5) no
C(28) N(1) C(26) C(25) 102.7(4) no
C(27) N(1) C(28) O(4) 4.6(5) no
C(27) N(1) C(28) C(29) -173.1(3) no
O(5) N(2) C(31) C(29) 177.9(3) no
O(5) N(2) C(31) C(33) -62.3(4) no
O(5) N(2) C(31) C(34) 59.4(4) no
O(5) N(2) C(32) C(30) -177.0(3) no
O(5) N(2) C(32) C(35) 64.1(4) no
O(5) N(2) C(32) C(36) -58.5(5) no
C(31) N(2) C(32) C(30) -0.8(4) no
C(31) N(2) C(32) C(35) -119.6(3) no
C(31) N(2) C(32) C(36) 117.7(3) no
C(32) N(2) C(31) C(29) 1.6(4) no
C(32) N(2) C(31) C(33) 121.4(3) no
C(32) N(2) C(31) C(34) -116.9(3) no
P(1) C(1) C(2) C(3) -174.2(3) no
P(1) C(1) C(6) C(5) 174.3(3) no
C(2) C(1) C(6) C(5) 0.0(6) no
C(6) C(1) C(2) C(3) 0.2(6) no
C(1) C(2) C(3) C(4) -0.0(6) no
C(2) C(3) C(4) C(5) -0.2(6) no
C(3) C(4) C(5) C(6) 0.4(6) no
C(4) C(5) C(6) C(1) -0.3(6) no
P(1) C(7) C(8) C(9) -175.93(16) no
P(1) C(7) C(12) C(11) 175.68(18) no
C(8) C(7) C(12) C(11) -0.9(4) no
C(12) C(7) C(8) C(9) 0.7(4) no
C(7) C(8) C(9) C(10) -0.6(5) no
C(8) C(9) C(10) C(11) 0.7(5) no
C(9) C(10) C(11) C(12) -0.8(5) no
C(10) C(11) C(12) C(7) 0.9(5) no
P(1) C(13) C(14) C(15) 172.7(3) no
P(1) C(13) C(18) C(17) -174.2(2) no
C(14) C(13) C(18) C(17) -0.7(5) no
C(18) C(13) C(14) C(15) -1.1(5) no
C(13) C(14) C(15) C(16) 1.7(6) no
C(14) C(15) C(16) C(17) -0.4(6) no
C(15) C(16) C(17) C(18) -1.4(6) no
C(16) C(17) C(18) C(13) 2.0(6) no
P(1) C(19) C(20) C(21) 179.5(3) no
P(1) C(19) C(24) C(23) 178.0(3) no
C(20) C(19) C(24) C(23) -1.6(6) no
C(24) C(19) C(20) C(21) -0.8(6) no
C(19) C(20) C(21) C(22) 2.3(6) no
C(20) C(21) C(22) C(23) -1.2(7) no
C(21) C(22) C(23) C(24) -1.4(7) no
C(22) C(23) C(24) C(19) 2.8(6) no
S(2) C(25) C(26) N(1) -172.2(2) no
O(4) C(28) C(29) C(30) -105.8(4) no
O(4) C(28) C(29) C(31) 65.1(4) no
N(1) C(28) C(29) C(30) 71.9(4) no
N(1) C(28) C(29) C(31) -117.1(3) no
C(28) C(29) C(30) C(32) 173.5(3) no
C(28) C(29) C(31) N(2) -174.0(3) no
C(28) C(29) C(31) C(33) 69.5(4) no
C(28) C(29) C(31) C(34) -58.5(4) no
C(30) C(29) C(31) N(2) -2.0(4) no
C(30) C(29) C(31) C(33) -118.5(4) no
C(30) C(29) C(31) C(34) 113.5(4) no
C(31) C(29) C(30) C(32) 1.7(4) no
C(29) C(30) C(32) N(2) -0.6(4) no
C(29) C(30) C(32) C(35) 115.7(3) no
C(29) C(30) C(32) C(36) -117.1(3) no
